data_7109162
loop_
_publ_author_name
'Hua Lin'
'Yu Tan'
'Wen-Jie Liu'
'Zhi-Cheng Zhang'
'Xing-Wen Sun'
'Guo-Qiang Lin'

_publ_section_title
;
 A highly efficient access to enantiopure tetrahydropyridines:
 dual-organocatalyst-promoted asymmetric cascade reaction
;
_journal_name_full Chem.Commun.
_journal_page_first 4024
_journal_paper_doi 10.1039/c3cc40690c
_journal_volume 49
_journal_year 2013
_chemical_absolute_configuration rm
_chemical_formula_sum 'C34 H34 N2 O7 S'
_chemical_formula_weight 611.67
_chemical_name_systematic
;
?
;
_space_group_IT_number 4
_symmetry_cell_setting monoclinic
_symmetry_space_group_name_Hall 'P 2yb'
_symmetry_space_group_name_H-M 'P 1 21 1'
_atom_sites_solution_hydrogens geom
_atom_sites_solution_primary direct
_atom_sites_solution_secondary difmap
_audit_creation_method SHELXL-97
_cell_angle_alpha 90.00
_cell_angle_beta 90.898(6)
_cell_angle_gamma 90.00
_cell_formula_units_Z 4
_cell_length_a 8.461(3)
_cell_length_b 35.503(13)
_cell_length_c 10.318(4)
_cell_measurement_reflns_used 1427
_cell_measurement_temperature 296(2)
_cell_measurement_theta_max 16.12
_cell_measurement_theta_min 2.29
_cell_volume 3099(2)
_computing_cell_refinement 'Bruker SAINT'
_computing_data_collection 'Bruker APEX2'
_computing_data_reduction 'Bruker SAINT'
_computing_molecular_graphics 'Bruker SHELXTL'
_computing_publication_material 'Bruker SHELXTL'
_computing_structure_refinement 'SHELXL-97 (Sheldrick, 1997)'
_computing_structure_solution 'SHELXS-97 (Sheldrick, 1990)'
_diffrn_ambient_temperature 296(2)
_diffrn_measured_fraction_theta_full 0.998
_diffrn_measured_fraction_theta_max 0.998
_diffrn_measurement_device_type 'Bruker APEX-II CCD'
_diffrn_measurement_method '\f and \w scans'
_diffrn_radiation_monochromator graphite
_diffrn_radiation_source 'fine-focus sealed tube'
_diffrn_radiation_type MoK\a
_diffrn_radiation_wavelength 0.71073
_diffrn_reflns_av_R_equivalents 0.1066
_diffrn_reflns_av_sigmaI/netI 0.2135
_diffrn_reflns_limit_h_max 10
_diffrn_reflns_limit_h_min -10
_diffrn_reflns_limit_k_max 40
_diffrn_reflns_limit_k_min -43
_diffrn_reflns_limit_l_max 12
_diffrn_reflns_limit_l_min -7
_diffrn_reflns_number 16366
_diffrn_reflns_theta_full 25.51
_diffrn_reflns_theta_max 25.51
_diffrn_reflns_theta_min 1.15
_diffrn_standards_number 0
_exptl_absorpt_coefficient_mu 0.156
_exptl_absorpt_correction_T_max 0.7456
_exptl_absorpt_correction_T_min 0.6459
_exptl_absorpt_correction_type multi-scan
_exptl_crystal_colour colorless
_exptl_crystal_density_diffrn 1.311
_exptl_crystal_density_method 'not measured'
_exptl_crystal_F_000 1284
_exptl_crystal_size_max 0.2
_exptl_crystal_size_mid 0.18
_exptl_crystal_size_min 0.17
_refine_diff_density_max 0.481
_refine_diff_density_min -0.214
_refine_diff_density_rms 0.051
_refine_ls_abs_structure_details 'Flack H D (1983), Acta Cryst. A39, 876-881'
_refine_ls_abs_structure_Flack 0.22(14)
_refine_ls_extinction_coef 0.0028(5)
_refine_ls_extinction_expression Fc^*^=kFc[1+0.001xFc^2^\l^3^/sin(2\q)]^-1/4^
_refine_ls_extinction_method SHELXL
_refine_ls_goodness_of_fit_ref 0.815
_refine_ls_hydrogen_treatment mixed
_refine_ls_matrix_type full
_refine_ls_number_parameters 788
_refine_ls_number_reflns 10811
_refine_ls_number_restraints 541
_refine_ls_restrained_S_all 0.795
_refine_ls_R_factor_all 0.1836
_refine_ls_R_factor_gt 0.0646
_refine_ls_shift/su_max 0.093
_refine_ls_shift/su_mean 0.013
_refine_ls_structure_factor_coef Fsqd
_refine_ls_weighting_details 'calc w=1/[\s^2^(Fo^2^)+(0.0817P)^2^+0.0000P] where P=(Fo^2^+2Fc^2^)/3'
_refine_ls_weighting_scheme calc
_refine_ls_wR_factor_gt 0.1508
_refine_ls_wR_factor_ref 0.2116
_reflns_number_gt 3661
_reflns_number_total 10811
_reflns_threshold_expression >2sigma(I)
_cod_data_source_file c3cc40690c.txt
_cod_data_source_block linhua20121105_0ma
_cod_original_cell_volume 3099.0(19)
_cod_original_sg_symbol_H-M P2(1)
_cod_database_code 7109162

loop_
_symmetry_equiv_pos_as_xyz
'x, y, z'
'-x, y+1/2, -z'

loop_
_atom_site_label
_atom_site_type_symbol
_atom_site_fract_x
_atom_site_fract_y
_atom_site_fract_z
_atom_site_U_iso_or_equiv
_atom_site_adp_type
_atom_site_occupancy
_atom_site_symmetry_multiplicity
_atom_site_calc_flag
_atom_site_refinement_flags
_atom_site_disorder_assembly
_atom_site_disorder_group
C1 C 0.5983(14) 0.7381(4) 0.9743(11) 0.143(5) Uani 1 1 d U . .
H1A H 0.6103 0.7177 1.0349 0.215 Uiso 1 1 calc R . .
H1B H 0.6901 0.7540 0.9788 0.215 Uiso 1 1 calc R . .
H1C H 0.5864 0.7282 0.8882 0.215 Uiso 1 1 calc R . .
N1 N 0.4805(8) 0.87112(18) 0.4309(7) 0.0631(18) Uani 1 1 d U . .
O1 O -0.0787(7) 0.81223(17) 1.1711(6) 0.0873(19) Uani 1 1 d U . .
S1 S 0.0397(3) 0.83490(7) 1.1056(2) 0.0711(7) Uani 1 1 d U . .
C2 C 0.4542(14) 0.7608(3) 1.0074(10) 0.090(3) Uani 1 1 d U . .
N2 N 0.7057(10) 0.8170(3) 0.6833(10) 0.085(3) Uani 1 1 d U . .
O2 O 0.0894(7) 0.86984(17) 1.1594(6) 0.0908(19) Uani 1 1 d U . .
S2 S 0.4616(3) 0.59634(8) 0.9093(2) 0.0755(7) Uani 1 1 d U . .
C3 C 0.4826(11) 0.7989(3) 1.0334(9) 0.088(3) Uani 1 1 d U . .
H3 H 0.5853 0.8081 1.0303 0.106 Uiso 1 1 calc R . .
N3 N 0.0197(7) 0.55416(17) 0.2283(7) 0.0586(17) Uani 1 1 d U A .
O3 O -0.0377(5) 0.84152(16) 0.9653(5) 0.0670(16) Uani 1 1 d U . .
C4 C 0.3557(10) 0.8239(3) 1.0650(8) 0.075(3) Uani 1 1 d U . .
H4 H 0.3703 0.8495 1.0804 0.091 Uiso 1 1 calc R . .
N4 N -0.1991(10) 0.6037(2) 0.4896(10) 0.079(2) Uani 1 1 d U . .
O4 O 0.2963(8) 0.90387(14) 0.5648(6) 0.083(2) Uani 1 1 d U . .
C5 C 0.2021(10) 0.8056(3) 1.0707(8) 0.073(3) Uani 1 1 d U . .
O5 O 0.5832(7) 0.94166(17) -0.0457(6) 0.0809(18) Uani 1 1 d U . .
C6 C 0.1845(12) 0.7674(3) 1.0470(10) 0.087(3) Uani 1 1 d U . .
H6 H 0.0849 0.7565 1.0524 0.105 Uiso 1 1 calc R . .
O6 O 0.7025(9) 0.8120(3) 0.8000(8) 0.144(4) Uani 1 1 d U . .
C7 C 0.3124(14) 0.7452(3) 1.0155(13) 0.115(4) Uani 1 1 d U . .
H7 H 0.2990 0.7196 1.0001 0.138 Uiso 1 1 calc R . .
O7 O 0.8008(9) 0.8034(3) 0.6173(8) 0.122(3) Uani 1 1 d U . .
C8 C 0.1179(8) 0.8361(2) 0.7754(7) 0.056(2) Uani 1 1 d U . .
H8 H 0.1051 0.8101 0.7788 0.068 Uiso 1 1 calc R . .
O8 O 0.5809(7) 0.62019(19) 0.9709(6) 0.095(2) Uani 1 1 d U . .
C9 C 0.0557(10) 0.8588(3) 0.8676(9) 0.066(2) Uani 1 1 d U . .
O9 O 0.4105(8) 0.56281(17) 0.9694(6) 0.088(2) Uani 1 1 d U . .
C10 C 0.0743(11) 0.8972(3) 0.8603(10) 0.083(3) Uani 1 1 d U . .
H10 H 0.0308 0.9122 0.9244 0.100 Uiso 1 1 calc R . .
O10 O 0.5397(6) 0.58710(16) 0.7733(5) 0.0656(15) Uani 1 1 d U . .
C11 C 0.1547(11) 0.9143(3) 0.7619(10) 0.092(3) Uani 1 1 d U . .
H11 H 0.1655 0.9403 0.7588 0.110 Uiso 1 1 calc R . .
O11 O 0.2083(7) 0.52151(15) 0.3674(6) 0.0777(17) Uani 1 1 d U . .
C12 C 0.2174(10) 0.8921(2) 0.6700(9) 0.070(3) Uani 1 1 d U . .
O12 O -0.0842(7) 0.48580(17) -0.2530(6) 0.0845(19) Uani 1 1 d U . .
C13 C 0.2009(9) 0.8529(2) 0.6761(8) 0.059(2) Uani 1 1 d U . .
O13 O -0.1928(9) 0.6092(3) 0.6058(8) 0.123(3) Uani 1 1 d U . .
C14 C 0.2816(9) 0.8346(2) 0.5611(7) 0.061(2) Uani 1 1 d U . .
O14 O -0.3017(9) 0.6164(2) 0.4199(8) 0.109(3) Uani 1 1 d U . .
C15 C 0.1633(9) 0.8086(2) 0.4814(8) 0.070(2) Uani 1 1 d U . .
H15A H 0.1467 0.7856 0.5280 0.105 Uiso 1 1 calc R . .
H15B H 0.2073 0.8031 0.3983 0.105 Uiso 1 1 calc R . .
H15C H 0.0643 0.8215 0.4695 0.105 Uiso 1 1 calc R . .
C16 C 0.3250(9) 0.8706(2) 0.4783(8) 0.062(2) Uani 1 1 d U . .
H16 H 0.2513 0.8721 0.4042 0.074 Uiso 1 1 calc R . .
C17 C 0.4286(8) 0.8104(2) 0.6060(8) 0.056(2) Uani 1 1 d U . .
H17 H 0.4016 0.8011 0.6923 0.068 Uiso 1 1 calc R . .
C18 C 0.5698(9) 0.8379(3) 0.6298(8) 0.065(2) Uani 1 1 d U . .
H18 H 0.5383 0.8573 0.6918 0.079 Uiso 1 1 calc R . .
C19 C 0.6247(16) 0.8563(3) 0.5099(12) 0.128(3) Uani 1 1 d U . .
H19 H 0.6773 0.8371 0.4575 0.153 Uiso 1 1 calc R . .
C20 C 0.7433(15) 0.8875(3) 0.5378(12) 0.128(3) Uani 1 1 d U . .
H20A H 0.7744 0.8984 0.4559 0.153 Uiso 1 1 calc R . .
H20B H 0.8369 0.8764 0.5774 0.153 Uiso 1 1 calc R . .
C21 C 0.6881(14) 0.9180(3) 0.6222(11) 0.128(3) Uani 1 1 d U . .
H21A H 0.6048 0.9316 0.5789 0.191 Uiso 1 1 calc R . .
H21B H 0.7742 0.9348 0.6416 0.191 Uiso 1 1 calc R . .
H21C H 0.6493 0.9075 0.7013 0.191 Uiso 1 1 calc R . .
C22 C 0.5075(10) 0.8904(2) 0.3118(8) 0.058(2) Uani 1 1 d U . .
C23 C 0.4148(10) 0.9212(2) 0.2760(9) 0.062(2) Uani 1 1 d U . .
H23 H 0.3383 0.9303 0.3316 0.074 Uiso 1 1 calc R . .
C24 C 0.4371(11) 0.9381(2) 0.1579(10) 0.074(3) Uani 1 1 d U . .
H24 H 0.3703 0.9578 0.1340 0.088 Uiso 1 1 calc R . .
C25 C 0.5496(11) 0.9278(2) 0.0750(10) 0.069(3) Uani 1 1 d U . .
C26 C 0.6490(10) 0.8981(3) 0.1146(9) 0.070(3) Uani 1 1 d U . .
H26 H 0.7306 0.8908 0.0606 0.084 Uiso 1 1 calc R . .
C27 C 0.6298(10) 0.8784(2) 0.2345(9) 0.076(3) Uani 1 1 d U . .
H27 H 0.6960 0.8587 0.2592 0.091 Uiso 1 1 calc R . .
C28 C 0.4906(12) 0.9727(3) -0.0884(10) 0.093(3) Uani 1 1 d U . .
H28A H 0.3811 0.9656 -0.0903 0.140 Uiso 1 1 calc R . .
H28B H 0.5222 0.9799 -0.1738 0.140 Uiso 1 1 calc R . .
H28C H 0.5060 0.9934 -0.0300 0.140 Uiso 1 1 calc R . .
C29 C 0.4718(10) 0.7755(3) 0.5300(9) 0.068(2) Uani 1 1 d U . .
C30 C 0.4776(11) 0.7419(3) 0.5889(9) 0.073(3) Uani 1 1 d U . .
H30 H 0.4512 0.7406 0.6760 0.087 Uiso 1 1 calc R . .
C31 C 0.5204(13) 0.7093(3) 0.5273(13) 0.097(3) Uani 1 1 d U . .
H31 H 0.5229 0.6867 0.5726 0.116 Uiso 1 1 calc R . .
C32 C 0.5590(12) 0.7101(3) 0.4006(13) 0.094(3) Uani 1 1 d U . .
H32 H 0.5861 0.6883 0.3562 0.113 Uiso 1 1 calc R . .
C33 C 0.5565(15) 0.7446(4) 0.3406(11) 0.119(4) Uani 1 1 d U . .
H33 H 0.5882 0.7460 0.2548 0.143 Uiso 1 1 calc R . .
C34 C 0.5098(11) 0.7773(3) 0.4001(9) 0.078(3) Uani 1 1 d U . .
H34 H 0.5039 0.7999 0.3546 0.094 Uiso 1 1 calc R . .
C35 C -0.1095(14) 0.6881(4) 0.7556(12) 0.143(5) Uani 1 1 d U . .
H35A H -0.1946 0.6802 0.8099 0.214 Uiso 1 1 calc R . .
H35B H -0.1365 0.6829 0.6667 0.214 Uiso 1 1 calc R . .
H35C H -0.0915 0.7146 0.7667 0.214 Uiso 1 1 calc R . .
C36 C 0.0369(15) 0.6669(3) 0.7925(10) 0.090(3) Uani 1 1 d U . .
C37 C 0.0127(11) 0.6322(4) 0.8412(10) 0.095(4) Uani 1 1 d U . .
H37 H -0.0895 0.6230 0.8501 0.114 Uiso 1 1 calc R . .
C38 C 0.1390(12) 0.6109(3) 0.8771(9) 0.083(3) Uani 1 1 d U . .
H38 H 0.1225 0.5868 0.9098 0.100 Uiso 1 1 calc R . .
C39 C 0.2945(10) 0.6245(3) 0.8659(8) 0.071(3) Uani 1 1 d U . .
C40 C 0.3132(14) 0.6612(3) 0.8146(9) 0.090(3) Uani 1 1 d U . .
H40 H 0.4138 0.6713 0.8050 0.108 Uiso 1 1 calc R . .
C41 C 0.1879(13) 0.6810(3) 0.7806(11) 0.091(3) Uani 1 1 d U . .
H41 H 0.2016 0.7051 0.7476 0.110 Uiso 1 1 calc R . .
C42 C 0.3849(9) 0.5909(2) 0.5760(8) 0.058(2) Uani 1 1 d U . .
H42 H 0.3949 0.6170 0.5780 0.069 Uiso 1 1 calc R . .
C43 C 0.4487(10) 0.5694(3) 0.6748(9) 0.067(3) Uani 1 1 d U . .
C44 C 0.4275(10) 0.5309(3) 0.6752(10) 0.077(3) Uani 1 1 d U . .
H44 H 0.4638 0.5163 0.7444 0.092 Uiso 1 1 calc R . .
C45 C 0.3496(11) 0.5142(3) 0.5687(11) 0.089(3) Uani 1 1 d U . .
H45 H 0.3400 0.4881 0.5645 0.107 Uiso 1 1 calc R . .
C46 C 0.2888(11) 0.5357(3) 0.4727(9) 0.071(3) Uani 1 1 d U . .
C47 C 0.3062(9) 0.5738(2) 0.4743(8) 0.058(2) Uani 1 1 d U . .
C48 C 0.2204(8) 0.5900(2) 0.3608(7) 0.0506(19) Uani 1 1 d U . .
C49 C 0.3326(10) 0.6157(2) 0.2794(8) 0.069(2) Uani 1 1 d U . .
H49A H 0.3436 0.6398 0.3210 0.104 Uiso 1 1 calc R . .
H49B H 0.2883 0.6190 0.1939 0.104 Uiso 1 1 calc R . .
H49C H 0.4345 0.6040 0.2735 0.104 Uiso 1 1 calc R . .
C50 C 0.1755(9) 0.5548(2) 0.2805(8) 0.060(2) Uani 1 1 d U . .
H50 H 0.2484 0.5534 0.2078 0.072 Uiso 1 1 calc R . .
C51 C 0.0695(9) 0.6125(2) 0.4058(8) 0.055(2) Uani 1 1 d U . .
H51 H 0.0993 0.6220 0.4919 0.066 Uiso 1 1 calc R . .
C52 C -0.0594(9) 0.5840(2) 0.4322(8) 0.061(2) Uani 1 1 d U A .
H52 H -0.0189 0.5656 0.4950 0.073 Uiso 1 1 calc R . .
C53 C -0.1196(10) 0.5630(2) 0.3118(8) 0.072(3) Uani 1 1 d U . .
C56 C -0.0075(9) 0.5346(2) 0.1118(8) 0.052(2) Uani 1 1 d U . .
C57 C 0.0859(10) 0.5045(2) 0.0747(8) 0.068(2) Uani 1 1 d U A .
H57 H 0.1628 0.4950 0.1313 0.082 Uiso 1 1 calc R . .
C58 C 0.0650(11) 0.4888(2) -0.0452(10) 0.076(3) Uani 1 1 d U . .
H58 H 0.1311 0.4693 -0.0701 0.091 Uiso 1 1 calc R A .
C59 C -0.0513(11) 0.5010(3) -0.1305(9) 0.066(2) Uani 1 1 d U A .
C60 C -0.1476(10) 0.5299(3) -0.0892(9) 0.074(3) Uani 1 1 d U . .
H60 H -0.2293 0.5380 -0.1438 0.088 Uiso 1 1 calc R A .
C61 C -0.1277(10) 0.5473(2) 0.0306(9) 0.063(2) Uani 1 1 d U A .
H61 H -0.1932 0.5670 0.0553 0.076 Uiso 1 1 calc R . .
C62 C 0.0086(13) 0.4555(3) -0.2965(10) 0.104(4) Uani 1 1 d U . .
H62A H 0.1172 0.4598 -0.2724 0.156 Uiso 1 1 calc R . .
H62B H -0.0008 0.4536 -0.3891 0.156 Uiso 1 1 calc R . .
H62C H -0.0273 0.4326 -0.2577 0.156 Uiso 1 1 calc R . .
C63 C 0.0200(9) 0.6468(2) 0.3326(8) 0.054(2) Uani 1 1 d U . .
C64 C -0.0391(11) 0.6462(3) 0.2075(9) 0.077(3) Uani 1 1 d U . .
H64 H -0.0458 0.6235 0.1625 0.092 Uiso 1 1 calc R . .
C65 C -0.0880(12) 0.6790(3) 0.1493(10) 0.095(3) Uani 1 1 d U . .
H65 H -0.1283 0.6788 0.0649 0.113 Uiso 1 1 calc R . .
C66 C -0.0767(13) 0.7119(3) 0.2171(13) 0.100(4) Uani 1 1 d U . .
H66 H -0.1145 0.7341 0.1798 0.120 Uiso 1 1 calc R . .
C67 C -0.0107(16) 0.7129(3) 0.3388(13) 0.116(4) Uani 1 1 d U . .
H67 H 0.0040 0.7358 0.3811 0.140 Uiso 1 1 calc R . .
C68 C 0.0320(11) 0.6811(3) 0.3959(10) 0.079(3) Uani 1 1 d U . .
H68 H 0.0711 0.6818 0.4807 0.095 Uiso 1 1 calc R . .
C54A C -0.147(2) 0.5151(5) 0.360(2) 0.097(6) Uiso 0.607(17) 1 d PU A 1
C55A C -0.198(3) 0.5067(6) 0.440(3) 0.067(7) Uiso 0.393(17) 1 d PU A 1
C54B C -0.251(2) 0.5352(5) 0.340(2) 0.108(7) Uiso 0.607(17) 1 d PU A 2
C55B C -0.318(3) 0.5170(6) 0.431(2) 0.065(8) Uiso 0.393(17) 1 d PU A 2

loop_
_atom_site_aniso_label
_atom_site_aniso_U_11
_atom_site_aniso_U_22
_atom_site_aniso_U_33
_atom_site_aniso_U_23
_atom_site_aniso_U_13
_atom_site_aniso_U_12
C1 0.131(10) 0.192(13) 0.106(9) -0.049(9) -0.016(8) 0.105(10)
N1 0.064(4) 0.060(4) 0.065(5) 0.009(4) 0.011(4) -0.011(4)
O1 0.076(4) 0.096(4) 0.091(5) 0.022(4) 0.036(4) 0.003(4)
S1 0.0691(15) 0.0768(17) 0.0677(16) -0.0080(14) 0.0095(13) 0.0118(14)
C2 0.098(9) 0.083(8) 0.090(8) -0.019(6) 0.005(7) 0.039(7)
N2 0.060(6) 0.117(7) 0.076(7) 0.034(6) -0.026(5) -0.011(5)
O2 0.104(5) 0.079(5) 0.089(5) -0.016(4) 0.008(4) 0.022(4)
S2 0.0697(16) 0.098(2) 0.0594(15) -0.0014(15) 0.0011(13) 0.0133(15)
C3 0.051(5) 0.135(10) 0.079(7) 0.009(7) 0.005(5) 0.038(6)
N3 0.054(4) 0.051(4) 0.070(5) 0.000(4) -0.008(4) -0.010(3)
O3 0.047(3) 0.090(4) 0.064(4) -0.007(3) 0.016(3) 0.007(3)
C4 0.067(6) 0.083(7) 0.076(6) -0.002(5) -0.008(5) -0.009(5)
N4 0.064(6) 0.075(6) 0.097(7) -0.028(5) 0.019(6) -0.007(4)
O4 0.121(5) 0.043(3) 0.088(5) 0.006(3) 0.046(4) -0.006(3)
C5 0.052(5) 0.107(8) 0.060(6) -0.002(6) 0.007(5) 0.023(6)
O5 0.080(4) 0.085(4) 0.078(5) 0.027(4) 0.011(4) 0.005(4)
C6 0.082(7) 0.059(6) 0.121(9) -0.019(6) 0.007(7) -0.009(5)
O6 0.086(5) 0.262(11) 0.084(6) 0.038(7) -0.020(5) 0.005(6)
C7 0.079(8) 0.106(9) 0.161(12) 0.000(8) 0.033(8) 0.014(7)
O7 0.066(5) 0.194(9) 0.106(7) 0.004(6) -0.008(5) 0.039(5)
C8 0.057(5) 0.055(5) 0.057(5) 0.003(5) 0.004(4) -0.004(4)
O8 0.082(4) 0.115(5) 0.086(5) -0.042(4) -0.028(4) -0.011(4)
C9 0.062(6) 0.079(7) 0.058(6) -0.015(5) 0.003(5) 0.016(5)
O9 0.106(5) 0.088(5) 0.072(4) 0.022(4) 0.002(4) 0.016(4)
C10 0.079(6) 0.077(7) 0.094(8) -0.026(6) 0.018(6) 0.018(5)
O10 0.052(3) 0.093(4) 0.052(3) -0.015(3) -0.005(3) 0.007(3)
C11 0.112(8) 0.056(6) 0.108(8) -0.002(6) 0.061(7) 0.011(6)
O11 0.089(4) 0.054(4) 0.089(5) 0.003(3) -0.030(4) 0.012(3)
C12 0.083(6) 0.047(5) 0.079(7) 0.013(5) 0.024(6) -0.001(5)
O12 0.093(5) 0.097(5) 0.063(4) -0.020(4) -0.014(4) -0.002(4)
C13 0.053(5) 0.062(6) 0.061(6) -0.008(4) 0.009(5) -0.001(4)
O13 0.093(5) 0.195(9) 0.080(5) -0.038(6) 0.015(5) 0.008(5)
C14 0.066(5) 0.064(5) 0.053(5) -0.005(5) 0.012(4) -0.007(5)
O14 0.063(4) 0.125(6) 0.139(7) 0.008(6) 0.024(5) 0.002(4)
C15 0.059(5) 0.085(6) 0.067(6) -0.014(5) -0.017(5) -0.005(5)
C16 0.060(5) 0.062(5) 0.064(6) 0.009(5) 0.008(5) 0.003(4)
C17 0.043(4) 0.074(6) 0.053(5) -0.007(5) 0.002(4) -0.005(4)
C18 0.061(5) 0.077(6) 0.058(5) 0.002(5) -0.010(5) -0.011(5)
C19 0.154(7) 0.125(6) 0.104(6) 0.017(4) 0.008(5) -0.044(5)
C20 0.154(7) 0.125(6) 0.104(6) 0.017(4) 0.008(5) -0.044(5)
C21 0.154(7) 0.125(6) 0.104(6) 0.017(4) 0.008(5) -0.044(5)
C22 0.062(5) 0.051(5) 0.061(6) 0.000(5) 0.005(5) -0.003(4)
C23 0.066(6) 0.054(5) 0.065(6) 0.005(5) 0.006(5) 0.003(5)
C24 0.076(6) 0.059(6) 0.086(7) -0.007(6) 0.007(6) 0.027(5)
C25 0.067(6) 0.053(5) 0.086(7) 0.013(5) -0.004(6) 0.012(5)
C26 0.066(6) 0.080(7) 0.065(6) -0.006(5) 0.020(5) -0.002(5)
C27 0.069(6) 0.079(7) 0.081(7) 0.003(6) 0.018(6) 0.003(5)
C28 0.103(8) 0.086(7) 0.092(8) 0.028(6) 0.005(7) 0.009(6)
C29 0.068(6) 0.078(7) 0.058(6) -0.009(5) 0.011(5) 0.019(5)
C30 0.084(7) 0.061(6) 0.074(7) 0.015(6) 0.011(5) 0.004(5)
C31 0.121(9) 0.062(7) 0.108(9) 0.000(7) 0.014(8) 0.015(6)
C32 0.102(8) 0.072(7) 0.109(10) 0.010(7) 0.026(7) 0.013(6)
C33 0.171(13) 0.110(10) 0.077(8) -0.011(8) 0.025(8) 0.042(9)
C34 0.103(7) 0.074(7) 0.058(6) 0.003(5) 0.008(6) 0.033(6)
C35 0.145(10) 0.181(12) 0.102(9) 0.008(9) 0.001(8) 0.105(10)
C36 0.111(10) 0.092(8) 0.066(7) -0.002(6) -0.006(7) 0.044(8)
C37 0.049(6) 0.145(11) 0.091(8) -0.005(8) 0.011(6) 0.037(7)
C38 0.090(7) 0.095(7) 0.066(6) -0.005(5) 0.019(6) -0.018(6)
C39 0.062(6) 0.093(7) 0.058(6) -0.008(5) 0.013(5) 0.014(5)
C40 0.115(9) 0.075(7) 0.081(7) 0.014(6) 0.039(7) -0.008(6)
C41 0.076(7) 0.074(7) 0.123(9) 0.015(6) -0.012(7) 0.023(6)
C42 0.053(5) 0.067(6) 0.053(5) -0.002(5) 0.002(4) -0.003(4)
C43 0.063(6) 0.070(7) 0.068(7) -0.002(5) 0.025(5) 0.004(5)
C44 0.071(6) 0.082(7) 0.077(7) 0.010(6) -0.011(6) 0.007(5)
C45 0.093(7) 0.067(7) 0.106(8) -0.012(7) -0.010(7) 0.016(6)
C46 0.071(6) 0.074(7) 0.067(6) 0.006(6) -0.023(5) 0.017(5)
C47 0.067(6) 0.053(6) 0.055(6) -0.003(5) 0.014(5) 0.001(4)
C48 0.052(5) 0.057(5) 0.043(5) 0.004(4) -0.003(4) -0.003(4)
C49 0.073(6) 0.088(6) 0.047(5) 0.006(5) 0.009(5) 0.001(5)
C50 0.067(6) 0.060(5) 0.053(5) -0.001(5) -0.012(4) 0.000(5)
C51 0.050(5) 0.053(5) 0.063(5) 0.003(4) 0.004(4) -0.001(4)
C52 0.063(5) 0.065(5) 0.054(5) 0.008(4) -0.002(5) 0.003(4)
C53 0.070(6) 0.080(6) 0.065(6) -0.015(5) 0.019(5) -0.040(5)
C56 0.052(5) 0.048(5) 0.055(5) -0.002(4) -0.009(4) -0.001(4)
C57 0.073(6) 0.071(6) 0.059(6) -0.018(5) -0.028(5) 0.006(5)
C58 0.066(6) 0.063(6) 0.098(8) 0.008(6) -0.004(6) 0.018(5)
C59 0.071(6) 0.061(6) 0.067(6) -0.006(5) -0.009(6) -0.013(5)
C60 0.060(5) 0.078(7) 0.082(7) 0.011(6) -0.016(5) 0.008(5)
C61 0.065(5) 0.058(6) 0.067(6) -0.021(5) -0.005(5) 0.001(4)
C62 0.120(9) 0.096(8) 0.097(8) -0.044(6) 0.014(7) 0.011(7)
C63 0.051(5) 0.057(6) 0.056(5) 0.006(5) -0.006(4) 0.004(4)
C64 0.096(7) 0.072(6) 0.062(6) 0.002(5) 0.002(6) 0.027(5)
C65 0.122(9) 0.085(8) 0.076(7) 0.020(6) -0.007(6) 0.040(7)
C66 0.122(9) 0.048(6) 0.132(11) 0.023(7) 0.008(9) 0.016(6)
C67 0.172(12) 0.051(7) 0.124(10) 0.006(7) -0.048(10) -0.013(7)
C68 0.093(7) 0.048(6) 0.097(7) -0.001(6) -0.014(6) 0.002(5)

loop_
_atom_type_symbol
_atom_type_description
_atom_type_scat_dispersion_real
_atom_type_scat_dispersion_imag
_atom_type_scat_source
C C 0.0033 0.0016 'International Tables Vol C Tables 4.2.6.8 and 6.1.1.4'
H H 0.0000 0.0000 'International Tables Vol C Tables 4.2.6.8 and 6.1.1.4'
N N 0.0061 0.0033 'International Tables Vol C Tables 4.2.6.8 and 6.1.1.4'
O O 0.0106 0.0060 'International Tables Vol C Tables 4.2.6.8 and 6.1.1.4'
S S 0.1246 0.1234 'International Tables Vol C Tables 4.2.6.8 and 6.1.1.4'

loop_
_geom_angle_atom_site_label_1
_geom_angle_atom_site_label_2
_geom_angle_atom_site_label_3
_geom_angle
C2 C1 H1A 109.5
C2 C1 H1B 109.4
H1A C1 H1B 109.5
C2 C1 H1C 109.5
H1A C1 H1C 109.5
H1B C1 H1C 109.5
C16 N1 C22 117.8(7)
C16 N1 C19 123.0(7)
C22 N1 C19 118.7(7)
O2 S1 O1 120.1(4)
O2 S1 O3 109.9(4)
O1 S1 O3 103.1(4)
O2 S1 C5 111.6(4)
O1 S1 C5 108.2(4)
O3 S1 C5 102.2(4)
C7 C2 C3 123.0(10)
C7 C2 C1 121.9(11)
C3 C2 C1 115.0(11)
O7 N2 O6 122.8(10)
O7 N2 C18 122.2(9)
O6 N2 C18 114.6(10)
O9 S2 O8 120.9(4)
O9 S2 O10 110.3(4)
O8 S2 O10 102.1(4)
O9 S2 C39 109.6(4)
O8 S2 C39 109.0(4)
O10 S2 C39 103.4(4)
C2 C3 C4 121.0(9)
C2 C3 H3 119.5
C4 C3 H3 119.5
C56 N3 C50 118.2(7)
C56 N3 C53 118.3(6)
C50 N3 C53 120.8(7)
C9 O3 S1 118.6(5)
C3 C4 C5 113.9(9)
C3 C4 H4 123.1
C5 C4 H4 123.1
O13 N4 O14 123.2(9)
O13 N4 C52 116.2(10)
O14 N4 C52 120.1(9)
C12 O4 C16 108.8(6)
C6 C5 C4 121.6(8)
C6 C5 S1 122.1(8)
C4 C5 S1 116.3(7)
C25 O5 C28 116.1(7)
C5 C6 C7 121.1(10)
C5 C6 H6 119.4
C7 C6 H6 119.4
C2 C7 C6 119.4(11)
C2 C7 H7 120.3
C6 C7 H7 120.3
C9 C8 C13 117.8(8)
C9 C8 H8 121.1
C13 C8 H8 121.1
C8 C9 C10 120.3(9)
C8 C9 O3 117.5(8)
C10 C9 O3 122.1(8)
C9 C10 C11 122.5(8)
C9 C10 H10 118.7
C11 C10 H10 118.7
C43 O10 S2 119.8(5)
C12 C11 C10 117.9(9)
C12 C11 H11 121.0
C10 C11 H11 121.0
C46 O11 C50 105.6(6)
C11 C12 O4 126.3(8)
C11 C12 C13 120.5(8)
O4 C12 C13 113.2(8)
C62 O12 C59 118.6(8)
C8 C13 C12 120.9(8)
C8 C13 C14 129.1(7)
C12 C13 C14 110.0(7)
C13 C14 C17 111.4(6)
C13 C14 C15 111.4(6)
C17 C14 C15 108.9(6)
C13 C14 C16 100.8(6)
C17 C14 C16 114.3(6)
C15 C14 C16 109.9(7)
C14 C15 H15A 109.5
C14 C15 H15B 109.5
H15A C15 H15B 109.5
C14 C15 H15C 109.5
H15A C15 H15C 109.5
H15B C15 H15C 109.5
N1 C16 O4 110.9(7)
N1 C16 C14 115.0(6)
O4 C16 C14 105.8(6)
N1 C16 H16 108.3
O4 C16 H16 108.3
C14 C16 H16 108.3
C29 C17 C18 113.8(7)
C29 C17 C14 119.4(7)
C18 C17 C14 107.6(6)
C29 C17 H17 104.9
C18 C17 H17 104.9
C14 C17 H17 104.9
N2 C18 C19 106.4(9)
N2 C18 C17 109.6(7)
C19 C18 C17 113.2(8)
N2 C18 H18 109.2
C19 C18 H18 109.2
C17 C18 H18 109.2
C20 C19 C18 112.2(10)
C20 C19 N1 111.3(9)
C18 C19 N1 109.5(9)
C20 C19 H19 107.8
C18 C19 H19 107.9
N1 C19 H19 107.9
C19 C20 C21 115.7(11)
C19 C20 H20A 108.4
C21 C20 H20A 108.4
C19 C20 H20B 108.3
C21 C20 H20B 108.3
H20A C20 H20B 107.4
C20 C21 H21A 109.5
C20 C21 H21B 109.5
H21A C21 H21B 109.5
C20 C21 H21C 109.5
H21A C21 H21C 109.5
H21B C21 H21C 109.5
C27 C22 C23 120.8(8)
C27 C22 N1 118.7(8)
C23 C22 N1 120.6(7)
C24 C23 C22 119.6(8)
C24 C23 H23 120.2
C22 C23 H23 120.2
C25 C24 C23 123.7(8)
C25 C24 H24 118.2
C23 C24 H24 118.2
C24 C25 O5 129.7(8)
C24 C25 C26 116.6(9)
O5 C25 C26 113.7(8)
C25 C26 C27 122.7(8)
C25 C26 H26 118.6
C27 C26 H26 118.6
C22 C27 C26 116.4(8)
C22 C27 H27 121.8
C26 C27 H27 121.8
O5 C28 H28A 109.5
O5 C28 H28B 109.5
H28A C28 H28B 109.5
O5 C28 H28C 109.5
H28A C28 H28C 109.5
H28B C28 H28C 109.5
C30 C29 C34 118.1(8)
C30 C29 C17 120.1(8)
C34 C29 C17 121.7(8)
C29 C30 C31 123.3(9)
C29 C30 H30 118.4
C31 C30 H30 118.3
C32 C31 C30 120.0(10)
C32 C31 H31 120.0
C30 C31 H31 120.0
C33 C32 C31 116.9(10)
C33 C32 H32 121.5
C31 C32 H32 121.5
C32 C33 C34 123.7(10)
C32 C33 H33 118.2
C34 C33 H33 118.2
C29 C34 C33 117.9(9)
C29 C34 H34 121.1
C33 C34 H34 121.1
C36 C35 H35A 109.5
C36 C35 H35B 109.5
H35A C35 H35B 109.5
C36 C35 H35C 109.5
H35A C35 H35C 109.5
H35B C35 H35C 109.5
C41 C36 C37 120.7(10)
C41 C36 C35 124.2(12)
C37 C36 C35 115.1(12)
C38 C37 C36 119.2(10)
C38 C37 H37 120.4
C36 C37 H37 120.4
C37 C38 C39 121.3(10)
C37 C38 H38 119.3
C39 C38 H38 119.4
C40 C39 C38 117.1(9)
C40 C39 S2 121.2(8)
C38 C39 S2 121.7(8)
C41 C40 C39 119.9(10)
C41 C40 H40 120.1
C39 C40 H40 120.1
C36 C41 C40 121.8(10)
C36 C41 H41 119.1
C40 C41 H41 119.1
C47 C42 C43 120.0(8)
C47 C42 H42 120.0
C43 C42 H42 120.0
C44 C43 C42 120.1(9)
C44 C43 O10 120.6(9)
C42 C43 O10 119.3(8)
C43 C44 C45 118.4(9)
C43 C44 H44 120.8
C45 C44 H44 120.8
C46 C45 C44 120.4(9)
C46 C45 H45 119.8
C44 C45 H45 119.8
C47 C46 C45 120.9(9)
C47 C46 O11 115.3(8)
C45 C46 O11 123.7(9)
C46 C47 C42 120.0(8)
C46 C47 C48 109.0(8)
C42 C47 C48 130.9(8)
C47 C48 C50 102.8(6)
C47 C48 C49 110.8(6)
C50 C48 C49 109.2(6)
C47 C48 C51 110.6(6)
C50 C48 C51 111.8(6)
C49 C48 C51 111.3(6)
C48 C49 H49A 109.5
C48 C49 H49B 109.5
H49A C49 H49B 109.5
C48 C49 H49C 109.5
H49A C49 H49C 109.5
H49B C49 H49C 109.5
N3 C50 O11 112.0(6)
N3 C50 C48 116.0(7)
O11 C50 C48 105.9(6)
N3 C50 H50 107.5
O11 C50 H50 107.5
C48 C50 H50 107.5
C63 C51 C52 116.1(7)
C63 C51 C48 119.0(6)
C52 C51 C48 107.8(6)
C63 C51 H51 104.0
C52 C51 H51 104.0
C48 C51 H51 104.0
N4 C52 C51 109.6(6)
N4 C52 C53 107.0(7)
C51 C52 C53 114.2(7)
N4 C52 H52 108.6
C51 C52 H52 108.6
C53 C52 H52 108.6
N3 C53 C54B 123.8(10)
N3 C53 C52 108.3(6)
C54B C53 C52 113.5(10)
N3 C53 C54A 94.0(8)
C54B C53 C54A 39.6(8)
C52 C53 C54A 106.2(9)
C61 C56 C57 120.1(8)
C61 C56 N3 117.7(7)
C57 C56 N3 122.1(8)
C58 C57 C56 119.9(8)
C58 C57 H57 120.1
C56 C57 H57 120.0
C57 C58 C59 122.0(9)
C57 C58 H58 119.0
C59 C58 H58 119.0
C58 C59 C60 117.0(9)
C58 C59 O12 125.8(9)
C60 C59 O12 117.1(9)
C59 C60 C61 122.8(9)
C59 C60 H60 118.6
C61 C60 H60 118.6
C56 C61 C60 118.0(8)
C56 C61 H61 121.0
C60 C61 H61 121.0
O12 C62 H62A 109.5
O12 C62 H62B 109.5
H62A C62 H62B 109.5
O12 C62 H62C 109.5
H62A C62 H62C 109.5
H62B C62 H62C 109.5
C64 C63 C68 118.7(8)
C64 C63 C51 123.8(8)
C68 C63 C51 117.5(8)
C63 C64 C65 119.9(9)
C63 C64 H64 120.0
C65 C64 H64 120.0
C66 C65 C64 119.0(10)
C66 C65 H65 120.5
C64 C65 H65 120.5
C67 C66 C65 121.1(10)
C67 C66 H66 119.5
C65 C66 H66 119.5
C68 C67 C66 119.7(10)
C68 C67 H67 120.2
C66 C67 H67 120.2
C67 C68 C63 121.5(10)
C67 C68 H68 119.3
C63 C68 H68 119.3
C55A C54A C53 126(2)
C55B C54B C53 143.4(19)

loop_
_geom_bond_atom_site_label_1
_geom_bond_atom_site_label_2
_geom_bond_distance
C1 C2 1.505(13)
C1 H1A 0.9600
C1 H1B 0.9600
C1 H1C 0.9600
N1 C16 1.411(9)
N1 C22 1.429(10)
N1 C19 1.548(14)
O1 S1 1.460(6)
S1 O2 1.420(6)
S1 O3 1.596(6)
S1 C5 1.765(8)
C2 C7 1.324(14)
C2 C3 1.398(13)
N2 O7 1.167(10)
N2 O6 1.218(10)
N2 C18 1.469(11)
S2 O9 1.413(6)
S2 O8 1.456(6)
S2 O10 1.595(5)
S2 C39 1.783(9)
C3 C4 1.435(12)
C3 H3 0.9300
N3 C56 1.405(10)
N3 C50 1.416(9)
N3 C53 1.504(10)
O3 C9 1.429(10)
C4 C5 1.455(11)
C4 H4 0.9300
N4 O13 1.215(10)
N4 O14 1.207(10)
N4 C52 1.501(11)
O4 C12 1.349(9)
O4 C16 1.502(9)
C5 C6 1.384(12)
O5 C25 1.374(10)
O5 C28 1.417(10)
C6 C7 1.381(13)
C6 H6 0.9300
C7 H7 0.9300
C8 C9 1.361(10)
C8 C13 1.387(10)
C8 H8 0.9300
C9 C10 1.373(12)
C10 C11 1.371(12)
C10 H10 0.9300
O10 C43 1.413(10)
C11 C12 1.347(11)
C11 H11 0.9300
O11 C46 1.368(10)
O11 C50 1.508(9)
C12 C13 1.401(10)
O12 C62 1.409(10)
O12 C59 1.398(10)
C13 C14 1.523(10)
C14 C17 1.577(11)
C14 C15 1.582(10)
C14 C16 1.582(11)
C15 H15A 0.9600
C15 H15B 0.9600
C15 H15C 0.9600
C16 H16 0.9800
C17 C29 1.513(11)
C17 C18 1.560(10)
C17 H17 0.9800
C18 C19 1.480(13)
C18 H18 0.9800
C19 C20 1.520(15)
C19 H19 0.9800
C20 C21 1.470(14)
C20 H20A 0.9700
C20 H20B 0.9700
C21 H21A 0.9600
C21 H21B 0.9600
C21 H21C 0.9600
C22 C27 1.384(10)
C22 C23 1.392(10)
C23 C24 1.373(11)
C23 H23 0.9300
C24 C25 1.340(11)
C24 H24 0.9300
C25 C26 1.406(11)
C26 C27 1.431(12)
C26 H26 0.9300
C27 H27 0.9300
C28 H28A 0.9600
C28 H28B 0.9600
C28 H28C 0.9600
C29 C30 1.340(11)
C29 C34 1.385(11)
C30 C31 1.372(12)
C30 H30 0.9300
C31 C32 1.353(13)
C31 H31 0.9300
C32 C33 1.372(14)
C32 H32 0.9300
C33 C34 1.373(12)
C33 H33 0.9300
C34 H34 0.9300
C35 C36 1.492(13)
C35 H35A 0.9600
C35 H35B 0.9600
C35 H35C 0.9600
C36 C41 1.380(14)
C36 C37 1.347(14)
C37 C38 1.357(13)
C37 H37 0.9300
C38 C39 1.408(12)
C38 H38 0.9300
C39 C40 1.416(12)
C40 C41 1.315(12)
C40 H40 0.9300
C41 H41 0.9300
C42 C47 1.375(10)
C42 C43 1.377(11)
C42 H42 0.9300
C43 C44 1.378(11)
C44 C45 1.404(12)
C44 H44 0.9300
C45 C46 1.347(12)
C45 H45 0.9300
C46 C47 1.361(11)
C47 C48 1.485(10)
C48 C50 1.544(10)
C48 C49 1.568(10)
C48 C51 1.581(10)
C49 H49A 0.9600
C49 H49B 0.9600
C49 H49C 0.9600
C50 H50 0.9800
C51 C63 1.492(10)
C51 C52 1.514(10)
C51 H51 0.9800
C52 C53 1.530(11)
C52 H52 0.9800
C53 C54B 1.52(2)
C53 C54A 1.79(2)
C56 C61 1.384(11)
C56 C57 1.385(10)
C57 C58 1.366(11)
C57 H57 0.9300
C58 C59 1.379(12)
C58 H58 0.9300
C59 C60 1.381(11)
C60 C61 1.390(11)
C60 H60 0.9300
C61 H61 0.9300
C62 H62A 0.9600
C62 H62B 0.9600
C62 H62C 0.9600
C63 C64 1.377(11)
C63 C68 1.386(11)
C64 C65 1.372(12)
C64 H64 0.9300
C65 C66 1.364(13)
C65 H65 0.9300
C66 C67 1.367(14)
C66 H66 0.9300
C67 C68 1.319(13)
C67 H67 0.9300
C68 H68 0.9300
C54A C55A 0.98(2)
C54B C55B 1.28(2)

loop_
_geom_torsion_atom_site_label_1
_geom_torsion_atom_site_label_2
_geom_torsion_atom_site_label_3
_geom_torsion_atom_site_label_4
_geom_torsion
C7 C2 C3 C4 -3.0(18)
C1 C2 C3 C4 179.3(9)
O2 S1 O3 C9 58.9(6)
O1 S1 O3 C9 -172.0(6)
C5 S1 O3 C9 -59.8(7)
C2 C3 C4 C5 1.9(13)
C3 C4 C5 C6 -0.1(13)
C3 C4 C5 S1 -178.7(6)
O2 S1 C5 C6 164.4(8)
O1 S1 C5 C6 30.1(9)
O3 S1 C5 C6 -78.2(8)
O2 S1 C5 C4 -17.0(8)
O1 S1 C5 C4 -151.3(7)
O3 S1 C5 C4 100.4(7)
C4 C5 C6 C7 -0.8(16)
S1 C5 C6 C7 177.8(9)
C3 C2 C7 C6 2(2)
C1 C2 C7 C6 179.6(10)
C5 C6 C7 C2 -0.2(19)
C13 C8 C9 C10 0.7(12)
C13 C8 C9 O3 176.4(7)
S1 O3 C9 C8 102.4(8)
S1 O3 C9 C10 -81.9(10)
C8 C9 C10 C11 0.0(15)
O3 C9 C10 C11 -175.5(9)
O9 S2 O10 C43 60.7(7)
O8 S2 O10 C43 -169.6(6)
C39 S2 O10 C43 -56.4(7)
C9 C10 C11 C12 -0.2(15)
C10 C11 C12 O4 178.1(10)
C10 C11 C12 C13 -0.3(15)
C16 O4 C12 C11 -171.8(10)
C16 O4 C12 C13 6.6(10)
C9 C8 C13 C12 -1.1(12)
C9 C8 C13 C14 -179.8(8)
C11 C12 C13 C8 0.9(14)
O4 C12 C13 C8 -177.6(7)
C11 C12 C13 C14 179.8(9)
O4 C12 C13 C14 1.2(11)
C8 C13 C14 C17 -67.5(10)
C12 C13 C14 C17 113.7(8)
C8 C13 C14 C15 54.3(11)
C12 C13 C14 C15 -124.5(8)
C8 C13 C14 C16 170.9(8)
C12 C13 C14 C16 -7.9(9)
C22 N1 C16 O4 -89.8(8)
C19 N1 C16 O4 82.2(10)
C22 N1 C16 C14 150.2(7)
C19 N1 C16 C14 -37.7(11)
C12 O4 C16 N1 -136.7(7)
C12 O4 C16 C14 -11.4(9)
C13 C14 C16 N1 133.9(7)
C17 C14 C16 N1 14.3(10)
C15 C14 C16 N1 -108.4(8)
C13 C14 C16 O4 11.2(8)
C17 C14 C16 O4 -108.4(7)
C15 C14 C16 O4 128.9(7)
C13 C14 C17 C29 147.9(7)
C15 C14 C17 C29 24.6(9)
C16 C14 C17 C29 -98.7(9)
C13 C14 C17 C18 -80.4(8)
C15 C14 C17 C18 156.4(6)
C16 C14 C17 C18 33.1(9)
O7 N2 C18 C19 -32.6(13)
O6 N2 C18 C19 154.2(10)
O7 N2 C18 C17 90.2(11)
O6 N2 C18 C17 -83.0(10)
C29 C17 C18 N2 -50.5(10)
C14 C17 C18 N2 174.9(7)
C29 C17 C18 C19 68.1(11)
C14 C17 C18 C19 -66.5(10)
N2 C18 C19 C20 -68.9(12)
C17 C18 C19 C20 170.7(9)
N2 C18 C19 N1 166.9(8)
C17 C18 C19 N1 46.5(12)
C16 N1 C19 C20 -117.6(10)
C22 N1 C19 C20 54.4(12)
C16 N1 C19 C18 7.1(13)
C22 N1 C19 C18 179.1(8)
C18 C19 C20 C21 -58.0(15)
N1 C19 C20 C21 65.2(13)
C16 N1 C22 C27 -151.5(8)
C19 N1 C22 C27 36.1(11)
C16 N1 C22 C23 30.0(11)
C19 N1 C22 C23 -142.4(9)
C27 C22 C23 C24 5.1(12)
N1 C22 C23 C24 -176.5(8)
C22 C23 C24 C25 -3.2(14)
C23 C24 C25 O5 178.9(9)
C23 C24 C25 C26 -0.4(14)
C28 O5 C25 C24 3.1(14)
C28 O5 C25 C26 -177.6(8)
C24 C25 C26 C27 2.3(13)
O5 C25 C26 C27 -177.1(8)
C23 C22 C27 C26 -3.2(12)
N1 C22 C27 C26 178.3(7)
C25 C26 C27 C22 -0.5(13)
C18 C17 C29 C30 109.3(9)
C14 C17 C29 C30 -121.8(9)
C18 C17 C29 C34 -69.2(11)
C14 C17 C29 C34 59.8(11)
C34 C29 C30 C31 0.6(15)
C17 C29 C30 C31 -178.0(9)
C29 C30 C31 C32 -0.2(17)
C30 C31 C32 C33 1.5(17)
C31 C32 C33 C34 -3.4(19)
C30 C29 C34 C33 -2.2(15)
C17 C29 C34 C33 176.3(9)
C32 C33 C34 C29 3.8(18)
C41 C36 C37 C38 -0.8(16)
C35 C36 C37 C38 179.8(10)
C36 C37 C38 C39 0.7(16)
C37 C38 C39 C40 -0.5(14)
C37 C38 C39 S2 -178.6(8)
O9 S2 C39 C40 174.2(7)
O8 S2 C39 C40 39.9(9)
O10 S2 C39 C40 -68.2(8)
O9 S2 C39 C38 -7.7(9)
O8 S2 C39 C38 -142.1(8)
O10 S2 C39 C38 109.8(8)
C38 C39 C40 C41 0.3(14)
S2 C39 C40 C41 178.4(8)
C37 C36 C41 C40 0.7(17)
C35 C36 C41 C40 180.0(10)
C39 C40 C41 C36 -0.5(16)
C47 C42 C43 C44 -3.2(12)
C47 C42 C43 O10 175.1(6)
S2 O10 C43 C44 -81.7(9)
S2 O10 C43 C42 100.0(7)
C42 C43 C44 C45 4.5(12)
O10 C43 C44 C45 -173.8(7)
C43 C44 C45 C46 -4.1(13)
C44 C45 C46 C47 2.4(14)
C44 C45 C46 O11 -178.5(8)
C50 O11 C46 C47 4.2(10)
C50 O11 C46 C45 -175.0(9)
C45 C46 C47 C42 -1.0(13)
O11 C46 C47 C42 179.8(7)
C45 C46 C47 C48 -177.0(8)
O11 C46 C47 C48 3.8(11)
C43 C42 C47 C46 1.4(12)
C43 C42 C47 C48 176.4(7)
C46 C47 C48 C50 -9.6(9)
C42 C47 C48 C50 174.9(8)
C46 C47 C48 C49 -126.2(7)
C42 C47 C48 C49 58.4(10)
C46 C47 C48 C51 109.9(8)
C42 C47 C48 C51 -65.5(10)
C56 N3 C50 O11 -87.8(8)
C53 N3 C50 O11 73.2(9)
C56 N3 C50 C48 150.4(7)
C53 N3 C50 C48 -48.5(10)
C46 O11 C50 N3 -137.3(7)
C46 O11 C50 C48 -9.9(8)
C47 C48 C50 N3 136.6(7)
C49 C48 C50 N3 -105.7(8)
C51 C48 C50 N3 18.0(9)
C47 C48 C50 O11 11.7(7)
C49 C48 C50 O11 129.4(6)
C51 C48 C50 O11 -107.0(7)
C47 C48 C51 C63 145.8(8)
C50 C48 C51 C63 -100.3(8)
C49 C48 C51 C63 22.1(10)
C47 C48 C51 C52 -79.4(8)
C50 C48 C51 C52 34.5(9)
C49 C48 C51 C52 157.0(7)
O13 N4 C52 C51 -83.3(10)
O14 N4 C52 C51 89.1(10)
O13 N4 C52 C53 152.3(8)
O14 N4 C52 C53 -35.3(11)
C63 C51 C52 N4 -50.0(10)
C48 C51 C52 N4 173.6(7)
C63 C51 C52 C53 70.1(9)
C48 C51 C52 C53 -66.3(9)
C56 N3 C53 C54B 43.1(15)
C50 N3 C53 C54B -117.9(13)
C56 N3 C53 C52 179.6(7)
C50 N3 C53 C52 18.6(10)
C56 N3 C53 C54A 71.1(9)
C50 N3 C53 C54A -89.9(9)
N4 C52 C53 N3 161.2(7)
C51 C52 C53 N3 39.7(9)
N4 C52 C53 C54B -57.3(12)
C51 C52 C53 C54B -178.9(10)
N4 C52 C53 C54A -98.8(10)
C51 C52 C53 C54A 139.6(8)
C50 N3 C56 C61 -150.0(7)
C53 N3 C56 C61 48.5(10)
C50 N3 C56 C57 27.0(11)
C53 N3 C56 C57 -134.5(8)
C61 C56 C57 C58 3.6(12)
N3 C56 C57 C58 -173.4(8)
C56 C57 C58 C59 -2.4(13)
C57 C58 C59 C60 -0.5(13)
C57 C58 C59 O12 -177.8(8)
C62 O12 C59 C58 -0.7(13)
C62 O12 C59 C60 -178.0(8)
C58 C59 C60 C61 2.3(13)
O12 C59 C60 C61 179.9(8)
C57 C56 C61 C60 -1.9(12)
N3 C56 C61 C60 175.2(7)
C59 C60 C61 C56 -1.1(13)
C52 C51 C63 C64 -63.0(10)
C48 C51 C63 C64 68.2(11)
C52 C51 C63 C68 115.7(9)
C48 C51 C63 C68 -113.0(8)
C68 C63 C64 C65 -1.5(13)
C51 C63 C64 C65 177.2(8)
C63 C64 C65 C66 0.1(15)
C64 C65 C66 C67 3.2(17)
C65 C66 C67 C68 -5.2(19)
C66 C67 C68 C63 3.7(18)
C64 C63 C68 C67 -0.5(14)
C51 C63 C68 C67 -179.3(9)
N3 C53 C54A C55A 155(3)
C54B C53 C54A C55A -62(3)
C52 C53 C54A C55A 45(3)
N3 C53 C54B C55B 117(3)
C52 C53 C54B C55B -17(4)
C54A C53 C54B C55B 70(3)
